data_7000675
loop_
_publ_author_name
'Chomitz, Wayne A.'
'Arnold, John'

_publ_section_title
;
 Synthesis and characterization of manganese and iron complexes
 supported by multidentate [N2P2] ligands
;
_journal_issue 10
_journal_name_full 'Dalton Transactions'
_journal_page_first 1714
_journal_page_last 1720
_journal_paper_doi 10.1039/b821954k
_journal_year 2009
_chemical_formula_moiety 'C26 H62 Fe N2 P2 Si2'
_chemical_formula_sum 'C26 H62 Fe N2 P2 Si2'
_chemical_formula_weight 576.75
_chemical_name_systematic
;
?
;
_space_group_IT_number 2
_symmetry_cell_setting triclinic
_symmetry_space_group_name_Hall '-P 1'
_symmetry_space_group_name_H-M 'P -1'
_atom_sites_solution_hydrogens geom
_atom_sites_solution_primary direct
_atom_sites_solution_secondary difmap
_audit_creation_method SHELXL-97
_cell_angle_alpha 96.779(2)
_cell_angle_beta 97.816(2)
_cell_angle_gamma 104.621(2)
_cell_formula_units_Z 2
_cell_length_a 8.6908(11)
_cell_length_b 9.9321(13)
_cell_length_c 21.345(3)
_cell_measurement_reflns_used 2502
_cell_measurement_temperature 160(2)
_cell_measurement_theta_max 25.1
_cell_measurement_theta_min 2.5
_cell_volume 1743.8(4)
_computing_cell_refinement 'Bruker SAINT v7.07'
_computing_data_collection 'Bruker SMART v5.631'
_computing_data_reduction 'Bruker SAINT v7.07'
_computing_structure_refinement 'SHELXL-97 (Sheldrick, 1997)'
_computing_structure_solution 'SHELXS-97 (Sheldrick, 1990)'
_diffrn_ambient_temperature 160(2)
_diffrn_measured_fraction_theta_full 0.969
_diffrn_measured_fraction_theta_max 0.969
_diffrn_measurement_device_type 'Bruker APEX'
_diffrn_measurement_method '\w scans'
_diffrn_radiation_monochromator graphite
_diffrn_radiation_source 'fine-focus sealed tube'
_diffrn_radiation_type MoK\a
_diffrn_radiation_wavelength 0.71073
_diffrn_reflns_av_R_equivalents 0.0260
_diffrn_reflns_av_sigmaI/netI 0.0598
_diffrn_reflns_limit_h_max 10
_diffrn_reflns_limit_h_min -10
_diffrn_reflns_limit_k_max 12
_diffrn_reflns_limit_k_min -12
_diffrn_reflns_limit_l_max 26
_diffrn_reflns_limit_l_min -22
_diffrn_reflns_number 11306
_diffrn_reflns_theta_full 26.39
_diffrn_reflns_theta_max 26.39
_diffrn_reflns_theta_min 2.46
_diffrn_standards_decay_% 0
_diffrn_standards_interval_count 0
_diffrn_standards_interval_time 0
_diffrn_standards_number 0
_exptl_absorpt_coefficient_mu 0.609
_exptl_absorpt_correction_T_max 1.00
_exptl_absorpt_correction_T_min 0.85
_exptl_absorpt_correction_type empirical
_exptl_absorpt_process_details 'Blessing, 1995'
_exptl_crystal_colour colorless
_exptl_crystal_density_diffrn 1.098
_exptl_crystal_density_method 'not measured'
_exptl_crystal_description plate-like
_exptl_crystal_F_000 632
_exptl_crystal_size_max 0.18
_exptl_crystal_size_mid 0.18
_exptl_crystal_size_min 0.03
_refine_diff_density_max 0.566
_refine_diff_density_min -0.513
_refine_diff_density_rms 0.069
_refine_ls_extinction_method none
_refine_ls_goodness_of_fit_ref 1.041
_refine_ls_hydrogen_treatment constr
_refine_ls_matrix_type full
_refine_ls_number_parameters 298
_refine_ls_number_reflns 6933
_refine_ls_number_restraints 0
_refine_ls_restrained_S_all 1.041
_refine_ls_R_factor_all 0.0775
_refine_ls_R_factor_gt 0.0486
_refine_ls_shift/su_max 0.002
_refine_ls_shift/su_mean 0.000
_refine_ls_structure_factor_coef Fsqd
_refine_ls_weighting_details 'calc w=1/[\s^2^(Fo^2^)+(0.0700P)^2^+0.0000P] where P=(Fo^2^+2Fc^2^)/3'
_refine_ls_weighting_scheme calc
_refine_ls_wR_factor_gt 0.1185
_refine_ls_wR_factor_ref 0.1284
_reflns_number_gt 4920
_reflns_number_total 6933
_reflns_threshold_expression >2sigma(I)
_cod_data_source_file b821954k.txt
_cod_data_source_block wac6091xs
_cod_original_sg_symbol_H-M P-1
_cod_database_code 7000675

loop_
_symmetry_equiv_pos_as_xyz
'x, y, z'
'-x, -y, -z'

loop_
_atom_site_label
_atom_site_type_symbol
_atom_site_fract_x
_atom_site_fract_y
_atom_site_fract_z
_atom_site_U_iso_or_equiv
_atom_site_adp_type
_atom_site_occupancy
_atom_site_symmetry_multiplicity
_atom_site_calc_flag
_atom_site_refinement_flags
_atom_site_disorder_assembly
_atom_site_disorder_group
Fe1 Fe 0.39469(5) -0.57045(4) -0.27912(2) 0.02371(13) Uani 1 1 d . . .
Si1 Si 0.48478(10) -0.50397(9) -0.14923(4) 0.0270(2) Uani 1 1 d . . .
Si2 Si 0.09081(11) -0.80513(9) -0.38686(4) 0.0359(2) Uani 1 1 d . . .
P1 P 0.51545(9) -0.37932(8) -0.33552(4) 0.02683(19) Uani 1 1 d . . .
P2 P 0.09546(9) -0.19689(8) -0.12655(4) 0.02600(19) Uani 1 1 d . . .
N1 N 0.5403(3) -0.6040(2) -0.20693(12) 0.0263(5) Uani 1 1 d . . .
N2 N 0.4303(3) -0.3830(2) -0.19804(11) 0.0229(5) Uani 1 1 d . . .
C1 C 0.6385(4) -0.7042(3) -0.20058(16) 0.0340(7) Uani 1 1 d . . .
C2 C 0.6234(5) -0.7910(4) -0.26644(18) 0.0509(10) Uani 1 1 d . . .
H2A H 0.5097 -0.8406 -0.2828 0.076 Uiso 1 1 calc R . .
H2B H 0.6861 -0.8598 -0.2627 0.076 Uiso 1 1 calc R . .
H2C H 0.6646 -0.7282 -0.2961 0.076 Uiso 1 1 calc R . .
C3 C 0.8167(4) -0.6263(4) -0.17526(19) 0.0447(9) Uani 1 1 d . . .
H3A H 0.8265 -0.5698 -0.1333 0.067 Uiso 1 1 calc R . .
H3B H 0.8579 -0.5644 -0.2053 0.067 Uiso 1 1 calc R . .
H3C H 0.8795 -0.6950 -0.1711 0.067 Uiso 1 1 calc R . .
C4 C 0.5795(4) -0.8062(4) -0.15516(19) 0.0479(9) Uani 1 1 d . . .
H4A H 0.4658 -0.8569 -0.1708 0.072 Uiso 1 1 calc R . .
H4B H 0.5907 -0.7533 -0.1123 0.072 Uiso 1 1 calc R . .
H4C H 0.6442 -0.8739 -0.1533 0.072 Uiso 1 1 calc R . .
C5 C 0.6401(4) -0.4067(4) -0.07777(16) 0.0437(9) Uani 1 1 d . . .
H5A H 0.5983 -0.4270 -0.0385 0.065 Uiso 1 1 calc R . .
H5B H 0.6645 -0.3052 -0.0788 0.065 Uiso 1 1 calc R . .
H5C H 0.7388 -0.4372 -0.0787 0.065 Uiso 1 1 calc R . .
C6 C 0.3010(4) -0.5934(3) -0.11757(16) 0.0363(8) Uani 1 1 d . . .
H6A H 0.3231 -0.5747 -0.0706 0.054 Uiso 1 1 calc R . .
H6B H 0.2732 -0.6952 -0.1323 0.054 Uiso 1 1 calc R . .
H6C H 0.2106 -0.5570 -0.1333 0.054 Uiso 1 1 calc R . .
C7 C 0.5705(3) -0.2686(3) -0.20589(14) 0.0279(7) Uani 1 1 d . . .
H7A H 0.6697 -0.3002 -0.1977 0.034 Uiso 1 1 calc R . .
H7B H 0.5823 -0.1852 -0.1734 0.034 Uiso 1 1 calc R . .
C8 C 0.5554(4) -0.2252(3) -0.27272(14) 0.0302(7) Uani 1 1 d . . .
H8A H 0.6567 -0.1557 -0.2763 0.036 Uiso 1 1 calc R . .
H8B H 0.4664 -0.1798 -0.2787 0.036 Uiso 1 1 calc R . .
C9 C 0.7118(4) -0.3680(4) -0.36165(15) 0.0353(8) Uani 1 1 d . . .
H9A H 0.7521 -0.2739 -0.3749 0.042 Uiso 1 1 calc R . .
C10 C 0.8343(4) -0.3850(4) -0.30725(17) 0.0457(9) Uani 1 1 d . . .
H10A H 0.9378 -0.3787 -0.3218 0.069 Uiso 1 1 calc R . .
H10B H 0.7955 -0.4771 -0.2940 0.069 Uiso 1 1 calc R . .
H10C H 0.8488 -0.3103 -0.2709 0.069 Uiso 1 1 calc R . .
C11 C 0.6897(5) -0.4836(5) -0.41896(18) 0.0559(11) Uani 1 1 d . . .
H11A H 0.7935 -0.4774 -0.4331 0.084 Uiso 1 1 calc R . .
H11B H 0.6119 -0.4712 -0.4541 0.084 Uiso 1 1 calc R . .
H11C H 0.6495 -0.5761 -0.4064 0.084 Uiso 1 1 calc R . .
C12 C 0.3902(4) -0.3359(3) -0.40332(16) 0.0355(8) Uani 1 1 d . . .
H12A H 0.3701 -0.4151 -0.4396 0.043 Uiso 1 1 calc R . .
C13 C 0.4703(4) -0.2008(4) -0.42780(18) 0.0502(10) Uani 1 1 d . . .
H13A H 0.3969 -0.1864 -0.4639 0.075 Uiso 1 1 calc R . .
H13B H 0.5706 -0.2095 -0.4418 0.075 Uiso 1 1 calc R . .
H13C H 0.4945 -0.1203 -0.3933 0.075 Uiso 1 1 calc R . .
C14 C 0.2249(4) -0.3322(4) -0.38704(17) 0.0412(8) Uani 1 1 d . . .
H14A H 0.1599 -0.3103 -0.4237 0.062 Uiso 1 1 calc R . .
H14B H 0.2393 -0.2596 -0.3498 0.062 Uiso 1 1 calc R . .
H14C H 0.1698 -0.4242 -0.3773 0.062 Uiso 1 1 calc R . .
C15 C 0.2825(3) -0.3377(3) -0.19315(14) 0.0251(6) Uani 1 1 d . . .
H15A H 0.1927 -0.4221 -0.1932 0.030 Uiso 1 1 calc R . .
H15B H 0.2550 -0.2963 -0.2317 0.030 Uiso 1 1 calc R . .
C16 C 0.2939(3) -0.2304(3) -0.13368(14) 0.0278(7) Uani 1 1 d . . .
H16A H 0.3730 -0.1407 -0.1361 0.033 Uiso 1 1 calc R . .
H16B H 0.3334 -0.2661 -0.0950 0.033 Uiso 1 1 calc R . .
C17 C 0.1148(4) -0.1556(3) -0.03786(15) 0.0325(7) Uani 1 1 d . . .
H17A H 0.0183 -0.1231 -0.0297 0.039 Uiso 1 1 calc R . .
C18 C 0.1018(4) -0.2913(4) -0.00901(16) 0.0418(8) Uani 1 1 d . . .
H18A H 0.1117 -0.2698 0.0376 0.063 Uiso 1 1 calc R . .
H18B H 0.1885 -0.3323 -0.0194 0.063 Uiso 1 1 calc R . .
H18C H -0.0030 -0.3587 -0.0268 0.063 Uiso 1 1 calc R . .
C19 C 0.2625(4) -0.0388(4) -0.00324(16) 0.0460(9) Uani 1 1 d . . .
H19A H 0.2602 -0.0259 0.0428 0.069 Uiso 1 1 calc R . .
H19B H 0.2616 0.0492 -0.0195 0.069 Uiso 1 1 calc R . .
H19C H 0.3608 -0.0648 -0.0108 0.069 Uiso 1 1 calc R . .
C20 C 0.1270(4) -0.0200(3) -0.15037(16) 0.0345(8) Uani 1 1 d . . .
H20A H 0.2287 0.0440 -0.1239 0.041 Uiso 1 1 calc R . .
C21 C 0.1433(5) -0.0279(4) -0.22102(17) 0.0500(10) Uani 1 1 d . . .
H21A H 0.1605 0.0665 -0.2329 0.075 Uiso 1 1 calc R . .
H21B H 0.0445 -0.0909 -0.2474 0.075 Uiso 1 1 calc R . .
H21C H 0.2354 -0.0643 -0.2281 0.075 Uiso 1 1 calc R . .
C22 C -0.0141(4) 0.0393(4) -0.1381(2) 0.0568(11) Uani 1 1 d . . .
H22A H 0.0031 0.1330 -0.1507 0.085 Uiso 1 1 calc R . .
H22B H -0.0212 0.0465 -0.0924 0.085 Uiso 1 1 calc R . .
H22C H -0.1147 -0.0235 -0.1632 0.085 Uiso 1 1 calc R . .
C23 C 0.1555(3) -0.6796(3) -0.31155(14) 0.0285(7) Uani 1 1 d . . .
H23A H 0.1185 -0.7320 -0.2772 0.034 Uiso 1 1 calc R . .
H23B H 0.0943 -0.6084 -0.3151 0.034 Uiso 1 1 calc R . .
C24 C 0.1077(8) -0.7147(5) -0.4573(2) 0.097(2) Uani 1 1 d . . .
H24A H 0.2188 -0.6568 -0.4540 0.145 Uiso 1 1 calc R . .
H24B H 0.0342 -0.6544 -0.4590 0.145 Uiso 1 1 calc R . .
H24C H 0.0789 -0.7849 -0.4963 0.145 Uiso 1 1 calc R . .
C25 C -0.1230(6) -0.9130(7) -0.3971(3) 0.138(3) Uani 1 1 d . . .
H25A H -0.1379 -0.9622 -0.3603 0.207 Uiso 1 1 calc R . .
H25B H -0.1487 -0.9821 -0.4364 0.207 Uiso 1 1 calc R . .
H25C H -0.1948 -0.8512 -0.4000 0.207 Uiso 1 1 calc R . .
C26 C 0.2136(8) -0.9311(6) -0.3928(2) 0.101(2) Uani 1 1 d . . .
H26A H 0.2075 -0.9829 -0.3565 0.151 Uiso 1 1 calc R . .
H26B H 0.3262 -0.8798 -0.3923 0.151 Uiso 1 1 calc R . .
H26C H 0.1726 -0.9976 -0.4329 0.151 Uiso 1 1 calc R . .

loop_
_atom_site_aniso_label
_atom_site_aniso_U_11
_atom_site_aniso_U_22
_atom_site_aniso_U_33
_atom_site_aniso_U_23
_atom_site_aniso_U_13
_atom_site_aniso_U_12
Fe1 0.0240(2) 0.0226(2) 0.0247(2) 0.00185(17) 0.00307(18) 0.00813(17)
Si1 0.0281(4) 0.0285(4) 0.0243(4) 0.0034(3) 0.0020(4) 0.0095(3)
Si2 0.0377(5) 0.0307(5) 0.0328(5) -0.0007(4) 0.0008(4) 0.0032(4)
P1 0.0285(4) 0.0271(4) 0.0266(4) 0.0052(3) 0.0086(3) 0.0084(3)
P2 0.0247(4) 0.0238(4) 0.0301(4) 0.0023(3) 0.0056(3) 0.0084(3)
N1 0.0254(13) 0.0260(13) 0.0304(14) 0.0051(11) 0.0017(11) 0.0135(10)
N2 0.0227(12) 0.0223(12) 0.0244(13) 0.0024(10) 0.0049(10) 0.0076(10)
C1 0.0312(17) 0.0307(17) 0.044(2) 0.0086(15) 0.0074(15) 0.0145(13)
C2 0.059(2) 0.043(2) 0.058(2) 0.0018(18) 0.011(2) 0.0313(19)
C3 0.0293(18) 0.042(2) 0.069(3) 0.0210(19) 0.0064(17) 0.0168(15)
C4 0.040(2) 0.043(2) 0.068(3) 0.0224(19) 0.0089(19) 0.0179(16)
C5 0.045(2) 0.049(2) 0.0301(19) 0.0020(16) -0.0071(16) 0.0102(17)
C6 0.045(2) 0.0354(18) 0.0332(18) 0.0116(15) 0.0134(16) 0.0130(15)
C7 0.0252(15) 0.0269(15) 0.0283(17) -0.0017(13) 0.0053(13) 0.0034(12)
C8 0.0322(16) 0.0247(15) 0.0349(18) 0.0048(13) 0.0112(14) 0.0069(13)
C9 0.0323(17) 0.0416(19) 0.0375(19) 0.0147(15) 0.0170(15) 0.0107(14)
C10 0.0296(18) 0.059(2) 0.050(2) 0.0042(19) 0.0110(16) 0.0143(16)
C11 0.047(2) 0.086(3) 0.040(2) 0.000(2) 0.0162(18) 0.027(2)
C12 0.0373(18) 0.0389(18) 0.0332(18) 0.0114(15) 0.0085(15) 0.0119(14)
C13 0.050(2) 0.057(2) 0.051(2) 0.034(2) 0.0134(19) 0.0145(18)
C14 0.0369(19) 0.045(2) 0.045(2) 0.0167(17) 0.0072(16) 0.0142(16)
C15 0.0231(15) 0.0278(15) 0.0262(16) 0.0033(12) 0.0066(12) 0.0092(12)
C16 0.0255(15) 0.0292(16) 0.0295(17) 0.0000(13) 0.0049(13) 0.0107(12)
C17 0.0272(16) 0.0374(18) 0.0322(18) -0.0029(14) 0.0102(14) 0.0088(13)
C18 0.041(2) 0.051(2) 0.0334(19) 0.0079(16) 0.0060(16) 0.0127(16)
C19 0.045(2) 0.049(2) 0.035(2) -0.0117(17) 0.0052(16) 0.0051(17)
C20 0.0327(17) 0.0239(16) 0.049(2) 0.0065(15) 0.0086(15) 0.0110(13)
C21 0.064(2) 0.039(2) 0.049(2) 0.0201(18) 0.009(2) 0.0123(18)
C22 0.044(2) 0.035(2) 0.103(3) 0.025(2) 0.022(2) 0.0225(17)
C23 0.0299(16) 0.0252(15) 0.0294(17) 0.0056(13) 0.0049(13) 0.0051(12)
C24 0.175(6) 0.054(3) 0.034(2) 0.002(2) -0.012(3) 0.001(3)
C25 0.072(4) 0.163(6) 0.105(5) -0.083(4) 0.030(3) -0.061(4)
C26 0.156(6) 0.090(4) 0.059(3) -0.028(3) -0.022(3) 0.079(4)

loop_
_atom_type_symbol
_atom_type_description
_atom_type_scat_dispersion_real
_atom_type_scat_dispersion_imag
_atom_type_scat_source
C C 0.0033 0.0016 'International Tables Vol C Tables 4.2.6.8 and 6.1.1.4'
H H 0.0000 0.0000 'International Tables Vol C Tables 4.2.6.8 and 6.1.1.4'
N N 0.0061 0.0033 'International Tables Vol C Tables 4.2.6.8 and 6.1.1.4'
Si Si 0.0817 0.0704 'International Tables Vol C Tables 4.2.6.8 and 6.1.1.4'
P P 0.1023 0.0942 'International Tables Vol C Tables 4.2.6.8 and 6.1.1.4'
Fe Fe 0.3463 0.8444 'International Tables Vol C Tables 4.2.6.8 and 6.1.1.4'

loop_
_geom_angle_atom_site_label_1
_geom_angle_atom_site_label_2
_geom_angle_atom_site_label_3
_geom_angle
_geom_angle_site_symmetry_1
_geom_angle_site_symmetry_3
_geom_angle_publ_flag
N1 Fe1 C23 126.78(11) . . ?
N1 Fe1 N2 74.28(9) . . ?
C23 Fe1 N2 113.49(10) . . ?
N1 Fe1 P1 115.46(7) . . ?
C23 Fe1 P1 117.76(9) . . ?
N2 Fe1 P1 81.76(6) . . ?
N1 Fe1 Si1 37.95(7) . . ?
C23 Fe1 Si1 115.58(9) . . ?
N2 Fe1 Si1 40.51(6) . . ?
P1 Fe1 Si1 112.89(3) . . ?
N1 Si1 N2 96.88(11) . . ?
N1 Si1 C6 115.74(14) . . ?
N2 Si1 C6 107.78(13) . . ?
N1 Si1 C5 118.70(15) . . ?
N2 Si1 C5 110.40(14) . . ?
C6 Si1 C5 106.55(16) . . ?
N1 Si1 Fe1 45.92(8) . . ?
N2 Si1 Fe1 57.19(8) . . ?
C6 Si1 Fe1 104.09(11) . . ?
C5 Si1 Fe1 149.30(12) . . ?
C23 Si2 C26 112.40(18) . . ?
C23 Si2 C24 111.71(18) . . ?
C26 Si2 C24 106.4(3) . . ?
C23 Si2 C25 112.92(19) . . ?
C26 Si2 C25 106.3(3) . . ?
C24 Si2 C25 106.7(3) . . ?
C8 P1 C9 104.55(15) . . ?
C8 P1 C12 103.85(15) . . ?
C9 P1 C12 104.52(15) . . ?
C8 P1 Fe1 101.09(10) . . ?
C9 P1 Fe1 120.87(11) . . ?
C12 P1 Fe1 119.54(11) . . ?
C20 P2 C16 100.72(14) . . ?
C20 P2 C17 102.13(15) . . ?
C16 P2 C17 100.95(13) . . ?
C1 N1 Si1 129.3(2) . . ?
C1 N1 Fe1 133.4(2) . . ?
Si1 N1 Fe1 96.13(11) . . ?
C15 N2 C7 114.1(2) . . ?
C15 N2 Si1 120.66(18) . . ?
C7 N2 Si1 113.37(18) . . ?
C15 N2 Fe1 113.64(16) . . ?
C7 N2 Fe1 108.06(17) . . ?
Si1 N2 Fe1 82.30(9) . . ?
N1 C1 C4 111.4(3) . . ?
N1 C1 C2 108.7(3) . . ?
C4 C1 C2 107.9(3) . . ?
N1 C1 C3 110.9(3) . . ?
C4 C1 C3 108.6(3) . . ?
C2 C1 C3 109.3(3) . . ?
C1 C2 H2A 109.5 . . ?
C1 C2 H2B 109.5 . . ?
H2A C2 H2B 109.5 . . ?
C1 C2 H2C 109.5 . . ?
H2A C2 H2C 109.5 . . ?
H2B C2 H2C 109.5 . . ?
C1 C3 H3A 109.5 . . ?
C1 C3 H3B 109.5 . . ?
H3A C3 H3B 109.5 . . ?
C1 C3 H3C 109.5 . . ?
H3A C3 H3C 109.5 . . ?
H3B C3 H3C 109.5 . . ?
C1 C4 H4A 109.5 . . ?
C1 C4 H4B 109.5 . . ?
H4A C4 H4B 109.5 . . ?
C1 C4 H4C 109.5 . . ?
H4A C4 H4C 109.5 . . ?
H4B C4 H4C 109.5 . . ?
Si1 C5 H5A 109.5 . . ?
Si1 C5 H5B 109.5 . . ?
H5A C5 H5B 109.5 . . ?
Si1 C5 H5C 109.5 . . ?
H5A C5 H5C 109.5 . . ?
H5B C5 H5C 109.5 . . ?
Si1 C6 H6A 109.5 . . ?
Si1 C6 H6B 109.5 . . ?
H6A C6 H6B 109.5 . . ?
Si1 C6 H6C 109.5 . . ?
H6A C6 H6C 109.5 . . ?
H6B C6 H6C 109.5 . . ?
N2 C7 C8 113.4(2) . . ?
N2 C7 H7A 108.9 . . ?
C8 C7 H7A 108.9 . . ?
N2 C7 H7B 108.9 . . ?
C8 C7 H7B 108.9 . . ?
H7A C7 H7B 107.7 . . ?
C7 C8 P1 110.78(19) . . ?
C7 C8 H8A 109.5 . . ?
P1 C8 H8A 109.5 . . ?
C7 C8 H8B 109.5 . . ?
P1 C8 H8B 109.5 . . ?
H8A C8 H8B 108.1 . . ?
C10 C9 C11 109.8(3) . . ?
C10 C9 P1 110.4(2) . . ?
C11 C9 P1 109.3(2) . . ?
C10 C9 H9A 109.1 . . ?
C11 C9 H9A 109.1 . . ?
P1 C9 H9A 109.1 . . ?
C9 C10 H10A 109.5 . . ?
C9 C10 H10B 109.5 . . ?
H10A C10 H10B 109.5 . . ?
C9 C10 H10C 109.5 . . ?
H10A C10 H10C 109.5 . . ?
H10B C10 H10C 109.5 . . ?
C9 C11 H11A 109.5 . . ?
C9 C11 H11B 109.5 . . ?
H11A C11 H11B 109.5 . . ?
C9 C11 H11C 109.5 . . ?
H11A C11 H11C 109.5 . . ?
H11B C11 H11C 109.5 . . ?
C14 C12 C13 111.0(3) . . ?
C14 C12 P1 110.7(2) . . ?
C13 C12 P1 114.7(2) . . ?
C14 C12 H12A 106.7 . . ?
C13 C12 H12A 106.7 . . ?
P1 C12 H12A 106.7 . . ?
C12 C13 H13A 109.5 . . ?
C12 C13 H13B 109.5 . . ?
H13A C13 H13B 109.5 . . ?
C12 C13 H13C 109.5 . . ?
H13A C13 H13C 109.5 . . ?
H13B C13 H13C 109.5 . . ?
C12 C14 H14A 109.5 . . ?
C12 C14 H14B 109.5 . . ?
H14A C14 H14B 109.5 . . ?
C12 C14 H14C 109.5 . . ?
H14A C14 H14C 109.5 . . ?
H14B C14 H14C 109.5 . . ?
N2 C15 C16 115.0(2) . . ?
N2 C15 H15A 108.5 . . ?
C16 C15 H15A 108.5 . . ?
N2 C15 H15B 108.5 . . ?
C16 C15 H15B 108.5 . . ?
H15A C15 H15B 107.5 . . ?
C15 C16 P2 111.81(19) . . ?
C15 C16 H16A 109.3 . . ?
P2 C16 H16A 109.3 . . ?
C15 C16 H16B 109.3 . . ?
P2 C16 H16B 109.3 . . ?
H16A C16 H16B 107.9 . . ?
C19 C17 C18 111.2(3) . . ?
C19 C17 P2 116.4(2) . . ?
C18 C17 P2 109.4(2) . . ?
C19 C17 H17A 106.4 . . ?
C18 C17 H17A 106.4 . . ?
P2 C17 H17A 106.4 . . ?
C17 C18 H18A 109.5 . . ?
C17 C18 H18B 109.5 . . ?
H18A C18 H18B 109.5 . . ?
C17 C18 H18C 109.5 . . ?
H18A C18 H18C 109.5 . . ?
H18B C18 H18C 109.5 . . ?
C17 C19 H19A 109.5 . . ?
C17 C19 H19B 109.5 . . ?
H19A C19 H19B 109.5 . . ?
C17 C19 H19C 109.5 . . ?
H19A C19 H19C 109.5 . . ?
H19B C19 H19C 109.5 . . ?
C21 C20 C22 110.3(3) . . ?
C21 C20 P2 110.3(2) . . ?
C22 C20 P2 109.7(2) . . ?
C21 C20 H20A 108.8 . . ?
C22 C20 H20A 108.8 . . ?
P2 C20 H20A 108.8 . . ?
C20 C21 H21A 109.5 . . ?
C20 C21 H21B 109.5 . . ?
H21A C21 H21B 109.5 . . ?
C20 C21 H21C 109.5 . . ?
H21A C21 H21C 109.5 . . ?
H21B C21 H21C 109.5 . . ?
C20 C22 H22A 109.5 . . ?
C20 C22 H22B 109.5 . . ?
H22A C22 H22B 109.5 . . ?
C20 C22 H22C 109.5 . . ?
H22A C22 H22C 109.5 . . ?
H22B C22 H22C 109.5 . . ?
Si2 C23 Fe1 121.92(16) . . ?
Si2 C23 H23A 106.8 . . ?
Fe1 C23 H23A 106.8 . . ?
Si2 C23 H23B 106.8 . . ?
Fe1 C23 H23B 106.8 . . ?
H23A C23 H23B 106.7 . . ?
Si2 C24 H24A 109.5 . . ?
Si2 C24 H24B 109.5 . . ?
H24A C24 H24B 109.5 . . ?
Si2 C24 H24C 109.5 . . ?
H24A C24 H24C 109.5 . . ?
H24B C24 H24C 109.5 . . ?
Si2 C25 H25A 109.5 . . ?
Si2 C25 H25B 109.5 . . ?
H25A C25 H25B 109.5 . . ?
Si2 C25 H25C 109.5 . . ?
H25A C25 H25C 109.5 . . ?
H25B C25 H25C 109.5 . . ?
Si2 C26 H26A 109.5 . . ?
Si2 C26 H26B 109.5 . . ?
H26A C26 H26B 109.5 . . ?
Si2 C26 H26C 109.5 . . ?
H26A C26 H26C 109.5 . . ?
H26B C26 H26C 109.5 . . ?

loop_
_geom_bond_atom_site_label_1
_geom_bond_atom_site_label_2
_geom_bond_distance
_geom_bond_site_symmetry_2
_geom_bond_publ_flag
Fe1 N1 1.972(2) . ?
Fe1 C23 2.066(3) . ?
Fe1 N2 2.315(2) . ?
Fe1 P1 2.4560(9) . ?
Fe1 Si1 2.7298(10) . ?
Si1 N1 1.688(3) . ?
Si1 N2 1.789(2) . ?
Si1 C6 1.875(3) . ?
Si1 C5 1.875(3) . ?
Si2 C23 1.839(3) . ?
Si2 C26 1.842(5) . ?
Si2 C24 1.844(4) . ?
Si2 C25 1.865(5) . ?
P1 C8 1.839(3) . ?
P1 C9 1.847(3) . ?
P1 C12 1.850(3) . ?
P2 C20 1.851(3) . ?
P2 C16 1.860(3) . ?
P2 C17 1.864(3) . ?
N1 C1 1.473(4) . ?
N2 C15 1.477(3) . ?
N2 C7 1.485(3) . ?
C1 C4 1.528(4) . ?
C1 C2 1.531(5) . ?
C1 C3 1.536(4) . ?
C2 H2A 0.9800 . ?
C2 H2B 0.9800 . ?
C2 H2C 0.9800 . ?
C3 H3A 0.9800 . ?
C3 H3B 0.9800 . ?
C3 H3C 0.9800 . ?
C4 H4A 0.9800 . ?
C4 H4B 0.9800 . ?
C4 H4C 0.9800 . ?
C5 H5A 0.9800 . ?
C5 H5B 0.9800 . ?
C5 H5C 0.9800 . ?
C6 H6A 0.9800 . ?
C6 H6B 0.9800 . ?
C6 H6C 0.9800 . ?
C7 C8 1.537(4) . ?
C7 H7A 0.9900 . ?
C7 H7B 0.9900 . ?
C8 H8A 0.9900 . ?
C8 H8B 0.9900 . ?
C9 C10 1.521(5) . ?
C9 C11 1.531(5) . ?
C9 H9A 1.0000 . ?
C10 H10A 0.9800 . ?
C10 H10B 0.9800 . ?
C10 H10C 0.9800 . ?
C11 H11A 0.9800 . ?
C11 H11B 0.9800 . ?
C11 H11C 0.9800 . ?
C12 C14 1.531(4) . ?
C12 C13 1.533(4) . ?
C12 H12A 1.0000 . ?
C13 H13A 0.9800 . ?
C13 H13B 0.9800 . ?
C13 H13C 0.9800 . ?
C14 H14A 0.9800 . ?
C14 H14B 0.9800 . ?
C14 H14C 0.9800 . ?
C15 C16 1.533(4) . ?
C15 H15A 0.9900 . ?
C15 H15B 0.9900 . ?
C16 H16A 0.9900 . ?
C16 H16B 0.9900 . ?
C17 C19 1.526(4) . ?
C17 C18 1.532(5) . ?
C17 H17A 1.0000 . ?
C18 H18A 0.9800 . ?
C18 H18B 0.9800 . ?
C18 H18C 0.9800 . ?
C19 H19A 0.9800 . ?
C19 H19B 0.9800 . ?
C19 H19C 0.9800 . ?
C20 C21 1.528(5) . ?
C20 C22 1.528(4) . ?
C20 H20A 1.0000 . ?
C21 H21A 0.9800 . ?
C21 H21B 0.9800 . ?
C21 H21C 0.9800 . ?
C22 H22A 0.9800 . ?
C22 H22B 0.9800 . ?
C22 H22C 0.9800 . ?
C23 H23A 0.9900 . ?
C23 H23B 0.9900 . ?
C24 H24A 0.9800 . ?
C24 H24B 0.9800 . ?
C24 H24C 0.9800 . ?
C25 H25A 0.9800 . ?
C25 H25B 0.9800 . ?
C25 H25C 0.9800 . ?
C26 H26A 0.9800 . ?
C26 H26B 0.9800 . ?
C26 H26C 0.9800 . ?

loop_
_geom_torsion_atom_site_label_1
_geom_torsion_atom_site_label_2
_geom_torsion_atom_site_label_3
_geom_torsion_atom_site_label_4
_geom_torsion
_geom_torsion_site_symmetry_1
_geom_torsion_site_symmetry_2
_geom_torsion_site_symmetry_3
_geom_torsion_site_symmetry_4
_geom_torsion_publ_flag
C23 Fe1 Si1 N1 117.75(15) . . . . ?
N2 Fe1 Si1 N1 -145.36(15) . . . . ?
P1 Fe1 Si1 N1 -102.56(12) . . . . ?
N1 Fe1 Si1 N2 145.36(15) . . . . ?
C23 Fe1 Si1 N2 -96.89(13) . . . . ?
P1 Fe1 Si1 N2 42.81(9) . . . . ?
N1 Fe1 Si1 C6 -112.35(16) . . . . ?
C23 Fe1 Si1 C6 5.40(14) . . . . ?
N2 Fe1 Si1 C6 102.28(14) . . . . ?
P1 Fe1 Si1 C6 145.09(11) . . . . ?
N1 Fe1 Si1 C5 71.2(3) . . . . ?
C23 Fe1 Si1 C5 -171.0(3) . . . . ?
N2 Fe1 Si1 C5 -74.1(3) . . . . ?
P1 Fe1 Si1 C5 -31.3(2) . . . . ?
N1 Fe1 P1 C8 -66.02(13) . . . . ?
C23 Fe1 P1 C8 114.40(14) . . . . ?
N2 Fe1 P1 C8 2.14(12) . . . . ?
Si1 Fe1 P1 C8 -24.35(11) . . . . ?
N1 Fe1 P1 C9 48.53(15) . . . . ?
C23 Fe1 P1 C9 -131.06(16) . . . . ?
N2 Fe1 P1 C9 116.68(14) . . . . ?
Si1 Fe1 P1 C9 90.19(13) . . . . ?
N1 Fe1 P1 C12 -179.06(14) . . . . ?
C23 Fe1 P1 C12 1.36(16) . . . . ?
N2 Fe1 P1 C12 -110.90(14) . . . . ?
Si1 Fe1 P1 C12 -137.39(13) . . . . ?
N2 Si1 N1 C1 162.6(2) . . . . ?
C6 Si1 N1 C1 -83.8(3) . . . . ?
C5 Si1 N1 C1 44.8(3) . . . . ?
Fe1 Si1 N1 C1 -168.6(3) . . . . ?
N2 Si1 N1 Fe1 -28.76(12) . . . . ?
C6 Si1 N1 Fe1 84.80(15) . . . . ?
C5 Si1 N1 Fe1 -146.56(14) . . . . ?
C23 Fe1 N1 C1 82.6(3) . . . . ?
N2 Fe1 N1 C1 -169.6(3) . . . . ?
P1 Fe1 N1 C1 -96.9(3) . . . . ?
Si1 Fe1 N1 C1 167.9(3) . . . . ?
C23 Fe1 N1 Si1 -85.30(15) . . . . ?
N2 Fe1 N1 Si1 22.55(10) . . . . ?
P1 Fe1 N1 Si1 95.16(10) . . . . ?
N1 Si1 N2 C15 137.3(2) . . . . ?
C6 Si1 N2 C15 17.4(2) . . . . ?
C5 Si1 N2 C15 -98.6(2) . . . . ?
Fe1 Si1 N2 C15 113.0(2) . . . . ?
N1 Si1 N2 C7 -82.1(2) . . . . ?
C6 Si1 N2 C7 158.0(2) . . . . ?
C5 Si1 N2 C7 42.0(2) . . . . ?
Fe1 Si1 N2 C7 -106.40(19) . . . . ?
N1 Si1 N2 Fe1 24.28(10) . . . . ?
C6 Si1 N2 Fe1 -95.60(12) . . . . ?
C5 Si1 N2 Fe1 148.40(13) . . . . ?
N1 Fe1 N2 C15 -141.5(2) . . . . ?
C23 Fe1 N2 C15 -17.7(2) . . . . ?
P1 Fe1 N2 C15 99.07(18) . . . . ?
Si1 Fe1 N2 C15 -120.2(2) . . . . ?
N1 Fe1 N2 C7 90.86(18) . . . . ?
C23 Fe1 N2 C7 -145.37(18) . . . . ?
P1 Fe1 N2 C7 -28.62(17) . . . . ?
Si1 Fe1 N2 C7 112.1(2) . . . . ?
N1 Fe1 N2 Si1 -21.29(9) . . . . ?
C23 Fe1 N2 Si1 102.48(11) . . . . ?
P1 Fe1 N2 Si1 -140.76(8) . . . . ?
Si1 N1 C1 C4 49.0(4) . . . . ?
Fe1 N1 C1 C4 -115.3(3) . . . . ?
Si1 N1 C1 C2 167.8(2) . . . . ?
Fe1 N1 C1 C2 3.4(4) . . . . ?
Si1 N1 C1 C3 -72.0(3) . . . . ?
Fe1 N1 C1 C3 123.6(3) . . . . ?
C15 N2 C7 C8 -72.9(3) . . . . ?
Si1 N2 C7 C8 143.8(2) . . . . ?
Fe1 N2 C7 C8 54.6(3) . . . . ?
N2 C7 C8 P1 -53.6(3) . . . . ?
C9 P1 C8 C7 -102.4(2) . . . . ?
C12 P1 C8 C7 148.2(2) . . . . ?
Fe1 P1 C8 C7 23.8(2) . . . . ?
C8 P1 C9 C10 64.7(3) . . . . ?
C12 P1 C9 C10 173.5(2) . . . . ?
Fe1 P1 C9 C10 -48.0(3) . . . . ?
C8 P1 C9 C11 -174.4(2) . . . . ?
C12 P1 C9 C11 -65.5(3) . . . . ?
Fe1 P1 C9 C11 72.9(3) . . . . ?
C8 P1 C12 C14 -67.2(3) . . . . ?
C9 P1 C12 C14 -176.6(2) . . . . ?
Fe1 P1 C12 C14 44.3(3) . . . . ?
C8 P1 C12 C13 59.3(3) . . . . ?
C9 P1 C12 C13 -50.1(3) . . . . ?
Fe1 P1 C12 C13 170.8(2) . . . . ?
C7 N2 C15 C16 -64.9(3) . . . . ?
Si1 N2 C15 C16 75.5(3) . . . . ?
Fe1 N2 C15 C16 170.60(19) . . . . ?
N2 C15 C16 P2 -172.93(19) . . . . ?
C20 P2 C16 C15 -105.7(2) . . . . ?
C17 P2 C16 C15 149.5(2) . . . . ?
C20 P2 C17 C19 -49.5(3) . . . . ?
C16 P2 C17 C19 54.1(3) . . . . ?
C20 P2 C17 C18 -176.6(2) . . . . ?
C16 P2 C17 C18 -73.0(2) . . . . ?
C16 P2 C20 C21 66.9(3) . . . . ?
C17 P2 C20 C21 170.7(2) . . . . ?
C16 P2 C20 C22 -171.3(3) . . . . ?
C17 P2 C20 C22 -67.5(3) . . . . ?
C26 Si2 C23 Fe1 49.0(3) . . . . ?
C24 Si2 C23 Fe1 -70.5(3) . . . . ?
C25 Si2 C23 Fe1 169.2(3) . . . . ?
N1 Fe1 C23 Si2 -106.88(18) . . . . ?
N2 Fe1 C23 Si2 165.64(14) . . . . ?
P1 Fe1 C23 Si2 72.66(19) . . . . ?
Si1 Fe1 C23 Si2 -149.68(13) . . . . ?
